data_7161220
loop_
_publ_author_name
'Mondal, Rahul'
'Mondal, Manas'
'Saha, Amit'

_publ_section_title
;
 Palladium-catalyzed Synthesis of S-Aryl Thiocarbamate via Desulfurative
 C-S Cross-coupling Reaction of Dithiocarbamates
;
_journal_name_full 'Organic &amp; Biomolecular Chemistry'
_journal_paper_doi 10.1039/D6OB00331A
_journal_year 2026
_chemical_formula_moiety 'C10 H13 N O2 S'
_chemical_formula_sum 'C10 H13 N O2 S'
_chemical_formula_weight 211.27
_space_group_crystal_system orthorhombic
_space_group_IT_number 19
_space_group_name_Hall 'P 2ac 2ab'
_space_group_name_H-M_alt 'P 21 21 21'
_atom_sites_solution_hydrogens geom
_audit_creation_method SHELXL-2025/1
_audit_update_record
;
2026-05-18 deposited with the CCDC.	2026-06-09 downloaded from the CCDC.
;
_cell_angle_alpha 90
_cell_angle_beta 90
_cell_angle_gamma 90
_cell_formula_units_Z 4
_cell_length_a 5.8153(4)
_cell_length_b 7.8399(6)
_cell_length_c 23.7777(17)
_cell_measurement_reflns_used 250
_cell_measurement_temperature 273(2)
_cell_measurement_theta_max 27.2
_cell_measurement_theta_min 1.7
_cell_volume 1084.06(14)
_computing_structure_refinement 'SHELXL-2025/1 (Sheldrick, 2025)'
_computing_structure_solution 'SHELXT 2014/5 (Sheldrick, 2014)'
_diffrn_ambient_temperature 273(2)
_diffrn_measured_fraction_theta_full 1.000
_diffrn_measured_fraction_theta_max 0.999
_diffrn_measurement_device_type 'CCD area detector'
_diffrn_measurement_method 'phi and omega scans'
_diffrn_radiation_type MoK\a
_diffrn_radiation_wavelength 0.71073
_diffrn_reflns_av_R_equivalents 0.1941
_diffrn_reflns_av_unetI/netI 0.0492
_diffrn_reflns_Laue_measured_fraction_full 1.000
_diffrn_reflns_Laue_measured_fraction_max 0.999
_diffrn_reflns_limit_h_max 7
_diffrn_reflns_limit_h_min -7
_diffrn_reflns_limit_k_max 10
_diffrn_reflns_limit_k_min -10
_diffrn_reflns_limit_l_max 30
_diffrn_reflns_limit_l_min -30
_diffrn_reflns_number 37526
_diffrn_reflns_point_group_measured_fraction_full 1.000
_diffrn_reflns_point_group_measured_fraction_max 0.998
_diffrn_reflns_theta_full 25.242
_diffrn_reflns_theta_max 27.162
_diffrn_reflns_theta_min 1.713
_exptl_absorpt_coefficient_mu 0.273
_exptl_absorpt_correction_type multi-scan
_exptl_absorpt_process_details
;
'XPREP' - A PROGRAM DATA PREPARATION & RECIPROCAL 
SPACE EXPLORATION,
Bruker Analytical X-ray Systems, 1997
;
_exptl_crystal_colour White
_exptl_crystal_density_diffrn 1.294
_exptl_crystal_description Niddle
_exptl_crystal_F_000 448
_exptl_transmission_factor_max 1
_exptl_transmission_factor_min 0
_refine_diff_density_max 0.383
_refine_diff_density_min -0.581
_refine_diff_density_rms 0.102
_refine_ls_abs_structure_details
;
 Flack x determined using 538 quotients [(I+)-(I-)]/[(I+)+(I-)]
 (Parsons, Flack and Wagner, Acta Cryst. B69 (2013) 249-259).
;
_refine_ls_abs_structure_Flack 0.05(12)
_refine_ls_extinction_method none
_refine_ls_goodness_of_fit_ref 1.204
_refine_ls_hydrogen_treatment constr
_refine_ls_matrix_type full
_refine_ls_number_parameters 130
_refine_ls_number_reflns 2405
_refine_ls_number_restraints 0
_refine_ls_restrained_S_all 1.204
_refine_ls_R_factor_all 0.1382
_refine_ls_R_factor_gt 0.0837
_refine_ls_shift/su_max 0.000
_refine_ls_shift/su_mean 0.000
_refine_ls_structure_factor_coef Fsqd
_refine_ls_weighting_details 'w=1/[\s^2^(Fo^2^)+(0.1708P)^2^+0.2959P] where P=(Fo^2^+2Fc^2^)/3'
_refine_ls_weighting_scheme calc
_refine_ls_wR_factor_gt 0.2107
_refine_ls_wR_factor_ref 0.3092
_reflns_Friedel_coverage 0.681
_reflns_Friedel_fraction_full 1.000
_reflns_Friedel_fraction_max 0.997
_reflns_number_gt 1547
_reflns_number_total 2405
_reflns_threshold_expression 'I > 2\s(I)'
_cod_data_source_file d6ob00331a2.cif
_cod_data_source_block as_rm_41r_0m_a
_cod_database_code 7161220
_shelx_shelxl_version_number 2025/1
_shelx_space_group_comment
;
The symmetry employed for this shelxl refinement is uniquely defined
by the following loop, which should always be used as a source of
symmetry information in preference to the above space-group names.
They are only intended as comments.
;

loop_
_space_group_symop_operation_xyz
'x, y, z'
'-x+1/2, -y, z+1/2'
'-x, y+1/2, -z+1/2'
'x+1/2, -y+1/2, -z'

loop_
_atom_site_label
_atom_site_type_symbol
_atom_site_fract_x
_atom_site_fract_y
_atom_site_fract_z
_atom_site_U_iso_or_equiv
_atom_site_adp_type
_atom_site_occupancy
_atom_site_site_symmetry_order
_atom_site_calc_flag
_atom_site_refinement_flags_posn
_atom_site_refinement_flags_adp
_atom_site_refinement_flags_occupancy
_atom_site_disorder_assembly
_atom_site_disorder_group
S001 S 0.4791(4) 0.3288(2) 0.32068(8) 0.0837(7) Uani 1 1 d . . . . .
O002 O 0.1551(9) 0.5674(7) 0.3229(2) 0.0787(14) Uani 1 1 d . . . . .
O003 O 0.5304(10) 0.5470(7) 0.55831(19) 0.0797(14) Uani 1 1 d . . . . .
N004 N 0.2251(11) 0.4530(7) 0.2373(2) 0.0704(15) Uani 1 1 d . . . . .
C005 C 0.7002(12) 0.5436(10) 0.4646(3) 0.0719(18) Uani 1 1 d . . . . .
H005 H 0.827485 0.606840 0.475844 0.086 Uiso 1 1 calc R U . . .
C006 C 0.3218(12) 0.3558(9) 0.4304(3) 0.0730(18) Uani 1 1 d . . . . .
H006 H 0.195312 0.291736 0.419152 0.088 Uiso 1 1 calc R U . . .
C007 C 0.5304(12) 0.5021(8) 0.5031(3) 0.0662(16) Uani 1 1 d . . . . .
C008 C 0.3391(13) 0.4071(9) 0.4857(3) 0.0709(17) Uani 1 1 d . . . . .
H008 H 0.224335 0.378824 0.511283 0.085 Uiso 1 1 calc R U . . .
C009 C 0.2611(13) 0.4685(9) 0.2933(3) 0.0671(16) Uani 1 1 d . . . . .
C00A C 0.4888(13) 0.3978(9) 0.3912(3) 0.0694(16) Uani 1 1 d . . . . .
C00B C 0.6794(13) 0.4907(10) 0.4096(3) 0.0732(18) Uani 1 1 d . . . . .
H00B H 0.795088 0.517546 0.384088 0.088 Uiso 1 1 calc R U . . .
C00C C 0.7240(18) 0.6418(13) 0.5780(4) 0.096(3) Uani 1 1 d . . . . .
H00A H 0.740315 0.743859 0.556030 0.144 Uiso 1 1 calc R U . . .
H00C H 0.860508 0.573772 0.574406 0.144 Uiso 1 1 calc R U . . .
H00D H 0.701480 0.671578 0.616764 0.144 Uiso 1 1 calc R U . . .
C00D C 0.0384(14) 0.5530(12) 0.2116(3) 0.088(2) Uani 1 1 d . . . . .
H00E H -0.107179 0.505161 0.222240 0.132 Uiso 1 1 calc R U . . .
H00F H 0.053515 0.550205 0.171429 0.132 Uiso 1 1 calc R U . . .
H00G H 0.047233 0.668931 0.224458 0.132 Uiso 1 1 calc R U . . .
C00E C 0.3493(17) 0.3386(12) 0.2002(3) 0.092(3) Uani 1 1 d . . . . .
H00H H 0.488524 0.302005 0.218236 0.138 Uiso 1 1 calc R U . . .
H00I H 0.386360 0.397084 0.165894 0.138 Uiso 1 1 calc R U . . .
H00J H 0.255380 0.241144 0.191914 0.138 Uiso 1 1 calc R U . . .

loop_
_atom_site_aniso_label
_atom_site_aniso_U_11
_atom_site_aniso_U_22
_atom_site_aniso_U_33
_atom_site_aniso_U_23
_atom_site_aniso_U_13
_atom_site_aniso_U_12
S001 0.0934(14) 0.0802(12) 0.0775(12) -0.0130(8) -0.0039(10) 0.0189(11)
O002 0.083(3) 0.087(3) 0.065(3) -0.015(2) 0.002(2) 0.015(3)
O003 0.093(3) 0.082(3) 0.063(2) 0.002(2) 0.002(3) -0.005(3)
N004 0.078(3) 0.073(3) 0.061(3) -0.012(3) 0.005(3) -0.001(3)
C005 0.066(4) 0.075(4) 0.074(4) 0.009(3) -0.002(3) -0.005(3)
C006 0.066(4) 0.069(4) 0.084(5) 0.005(3) -0.004(3) -0.009(3)
C007 0.072(4) 0.059(3) 0.067(3) 0.010(3) -0.003(3) 0.003(3)
C008 0.067(4) 0.069(4) 0.076(4) 0.009(3) 0.002(3) -0.007(3)
C009 0.070(4) 0.072(4) 0.060(3) -0.006(3) 0.004(3) -0.006(3)
C00A 0.073(4) 0.062(3) 0.073(4) 0.002(3) -0.004(3) 0.005(4)
C00B 0.071(4) 0.078(4) 0.070(4) 0.007(3) -0.001(3) -0.001(4)
C00C 0.119(7) 0.089(5) 0.079(5) -0.006(4) -0.009(5) -0.016(6)
C00D 0.081(5) 0.102(5) 0.080(4) -0.003(4) -0.013(4) 0.001(5)
C00E 0.105(6) 0.098(6) 0.074(4) -0.025(4) 0.017(4) 0.001(6)

loop_
_atom_type_symbol
_atom_type_description
_atom_type_scat_dispersion_real
_atom_type_scat_dispersion_imag
_atom_type_scat_source
C C 0.0033 0.0016 'International Tables Vol C Tables 4.2.6.8 and 6.1.1.4'
H H 0.0000 0.0000 'International Tables Vol C Tables 4.2.6.8 and 6.1.1.4'
N N 0.0061 0.0033 'International Tables Vol C Tables 4.2.6.8 and 6.1.1.4'
O O 0.0106 0.0060 'International Tables Vol C Tables 4.2.6.8 and 6.1.1.4'
S S 0.1246 0.1234 'International Tables Vol C Tables 4.2.6.8 and 6.1.1.4'

loop_
_geom_angle_atom_site_label_1
_geom_angle_atom_site_label_2
_geom_angle_atom_site_label_3
_geom_angle
_geom_angle_site_symmetry_1
_geom_angle_site_symmetry_3
_geom_angle_publ_flag
C00A S001 C009 100.4(3) . . ?
C007 O003 C00C 116.8(6) . . ?
C009 N004 C00E 125.2(7) . . ?
C009 N004 C00D 118.3(6) . . ?
C00E N004 C00D 116.4(7) . . ?
C00B C005 C007 119.6(7) . . ?
C00B C005 H005 120.2 . . ?
C007 C005 H005 120.2 . . ?
C008 C006 C00A 121.4(7) . . ?
C008 C006 H006 119.3 . . ?
C00A C006 H006 119.3 . . ?
O003 C007 C005 125.3(7) . . ?
O003 C007 C008 115.0(6) . . ?
C005 C007 C008 119.7(6) . . ?
C006 C008 C007 119.7(6) . . ?
C006 C008 H008 120.2 . . ?
C007 C008 H008 120.2 . . ?
O002 C009 N004 123.2(7) . . ?
O002 C009 S001 122.5(5) . . ?
N004 C009 S001 114.2(5) . . ?
C006 C00A C00B 118.1(7) . . ?
C006 C00A S001 123.0(6) . . ?
C00B C00A S001 118.9(6) . . ?
C005 C00B C00A 121.6(7) . . ?
C005 C00B H00B 119.2 . . ?
C00A C00B H00B 119.2 . . ?
O003 C00C H00A 109.5 . . ?
O003 C00C H00C 109.5 . . ?
H00A C00C H00C 109.5 . . ?
O003 C00C H00D 109.5 . . ?
H00A C00C H00D 109.5 . . ?
H00C C00C H00D 109.5 . . ?
N004 C00D H00E 109.5 . . ?
N004 C00D H00F 109.5 . . ?
H00E C00D H00F 109.5 . . ?
N004 C00D H00G 109.5 . . ?
H00E C00D H00G 109.5 . . ?
H00F C00D H00G 109.5 . . ?
N004 C00E H00H 109.5 . . ?
N004 C00E H00I 109.5 . . ?
H00H C00E H00I 109.5 . . ?
N004 C00E H00J 109.5 . . ?
H00H C00E H00J 109.5 . . ?
H00I C00E H00J 109.5 . . ?

loop_
_geom_bond_atom_site_label_1
_geom_bond_atom_site_label_2
_geom_bond_distance
_geom_bond_site_symmetry_2
_geom_bond_publ_flag
S001 C00A 1.764(7) . ?
S001 C009 1.797(8) . ?
O002 C009 1.215(8) . ?
O003 C007 1.359(8) . ?
O003 C00C 1.428(10) . ?
N004 C009 1.355(8) . ?
N004 C00E 1.451(10) . ?
N004 C00D 1.471(10) . ?
C005 C00B 1.377(10) . ?
C005 C007 1.385(10) . ?
C005 H005 0.9300 . ?
C006 C008 1.378(11) . ?
C006 C00A 1.385(10) . ?
C006 H006 0.9300 . ?
C007 C008 1.402(10) . ?
C008 H008 0.9300 . ?
C00A C00B 1.396(10) . ?
C00B H00B 0.9300 . ?
C00C H00A 0.9600 . ?
C00C H00C 0.9600 . ?
C00C H00D 0.9600 . ?
C00D H00E 0.9600 . ?
C00D H00F 0.9600 . ?
C00D H00G 0.9600 . ?
C00E H00H 0.9600 . ?
C00E H00I 0.9600 . ?
C00E H00J 0.9600 . ?

loop_
_geom_torsion_atom_site_label_1
_geom_torsion_atom_site_label_2
_geom_torsion_atom_site_label_3
_geom_torsion_atom_site_label_4
_geom_torsion
_geom_torsion_site_symmetry_1
_geom_torsion_site_symmetry_2
_geom_torsion_site_symmetry_3
_geom_torsion_site_symmetry_4
_geom_torsion_publ_flag
C00C O003 C007 C005 -1.3(10) . . . . ?
C00C O003 C007 C008 179.1(7) . . . . ?
C00B C005 C007 O003 -179.8(7) . . . . ?
C00B C005 C007 C008 -0.2(10) . . . . ?
C00A C006 C008 C007 -0.7(11) . . . . ?
O003 C007 C008 C006 179.7(6) . . . . ?
C005 C007 C008 C006 0.1(10) . . . . ?
C00E N004 C009 O002 179.1(7) . . . . ?
C00D N004 C009 O002 -4.0(10) . . . . ?
C00E N004 C009 S001 -1.2(9) . . . . ?
C00D N004 C009 S001 175.7(5) . . . . ?
C00A S001 C009 O002 -4.5(7) . . . . ?
C00A S001 C009 N004 175.8(5) . . . . ?
C008 C006 C00A C00B 1.5(10) . . . . ?
C008 C006 C00A S001 177.7(6) . . . . ?
C009 S001 C00A C006 75.6(6) . . . . ?
C009 S001 C00A C00B -108.1(6) . . . . ?
C007 C005 C00B C00A 1.0(10) . . . . ?
C006 C00A C00B C005 -1.6(10) . . . . ?
S001 C00A C00B C005 -178.0(6) . . . . ?
